data_4300545
loop_
_publ_author_name
'Katz, Michael J.'
'Shorrock, Carolyn J.'
'Batchelor, Raymond J.'
'Leznoff, Daniel B.'

_publ_section_title
;
[Au(CN)4]- as Both an Intramolecular and Intermolecular
Bidentate Ligand with [(tmeda)Cu(?-OH)] Dimers:
From Antiferro- to Ferromagnetic Coupling in Polymorphs
;
_journal_name_full 'Inorganic Chemistry'
_journal_paper_doi 10.1021/ic0515094
_journal_year 2006
_chemical_formula_moiety 'C20 H34 Au2 Cu2 N12 O2'
_chemical_formula_sum 'C20 H34 Au2 Cu2 N12 O2'
_chemical_formula_weight 995.60
_space_group_IT_number 2
_symmetry_cell_setting triclinic
_symmetry_space_group_name_Hall '-P 1'
_symmetry_space_group_name_H-M 'P -1'
_cell_angle_alpha 76.411(13)
_cell_angle_beta 82.953(13)
_cell_angle_gamma 64.964(14)
_cell_formula_units_Z 2
_cell_length_a 9.7135(17)
_cell_length_b 10.5792(19)
_cell_length_c 17.429(2)
_cell_measurement_temperature 293
_cell_volume 1576.8(5)
_diffrn_ambient_temperature 293
_exptl_crystal_density_diffrn 2.097
_cod_depositor_comments
;
The following automatic conversions were performed:
'_symmetry_cell_setting' value 'Triclinic' changed to 'triclinic'
according to '/home/saulius/struct/CIF-dictionaries/cif_core.dic'
dictionary named 'cif_core.dic' version 2.4.1 from 2010-06-29.

Automatic conversion script
Id: cif_fix_enum 1527 2010-12-29 10:47:43Z saulius 
;
_cod_database_code 4300545

loop_
_symmetry_equiv_pos_as_xyz
x,y,z
-x,-y,-z

loop_
_atom_site_label
_atom_site_type_symbol
_atom_site_fract_x
_atom_site_fract_y
_atom_site_fract_z
_atom_site_U_iso_or_equiv
_atom_site_occupancy
_atom_site_adp_type
_atom_site_refinement_flags_posn
_atom_site_refinement_flags_adp
_atom_site_refinement_flags_occupancy
_atom_site_disorder_assembly
_atom_site_disorder_group
_atom_site_attached_hydrogens
Au1 Au 0.5000 0.5000 0.5000 0.0468 1.0000 Uani S . . . . .
Au2 Au 0.0000 0.0000 0.0000 0.0417 1.0000 Uani S . . . . .
Au3 Au 0.00793(3) 0.17808(3) 0.738797(14) 0.0451 1.0000 Uani . . . . . .
Cu1 Cu 0.60749(9) 0.91504(8) 0.56247(4) 0.0442 1.0000 Uani . . . . . .
Cu2 Cu -0.40871(9) 0.53881(8) 0.04177(4) 0.0474 1.0000 Uani . . . . . .
O1 O 0.3942(5) 1.0440(5) 0.5525(2) 0.0689 1.0000 Uani . . . . . .
O2 O -0.5388(6) 0.4382(5) 0.0666(3) 0.0690 1.0000 Uani . . . . . .
N11 N 0.5327(8) 0.7220(8) 0.5777(5) 0.0964 1.0000 Uani . . . . . .
N12 N 0.7365(9) 0.5513(9) 0.3712(5) 0.0983 1.0000 Uani . . . . . .
N21 N -0.1737(8) 0.3169(6) 0.0192(4) 0.0754 1.0000 Uani . . . . . .
N22 N 0.2204(8) -0.0529(7) 0.1324(4) 0.0792 1.0000 Uani . . . . . .
N31 N -0.1304(10) 0.4580(8) 0.8052(4) 0.0981 1.0000 Uani . . . . . .
N32 N 0.2579(7) 0.0356(8) 0.8670(4) 0.0751 1.0000 Uani . . . . . .
N33 N 0.1442(8) -0.0979(7) 0.6690(4) 0.0801 1.0000 Uani . . . . . .
N34 N -0.2396(8) 0.3041(8) 0.6120(4) 0.0943 1.0000 Uani . . . . . .
C11 C 0.5162(8) 0.6432(8) 0.5503(5) 0.0656 1.0000 Uani . . . . . .
C12 C 0.6497(10) 0.5305(9) 0.4179(5) 0.0740 1.0000 Uani . . . . . .
C21 C -0.1116(8) 0.2031(8) 0.0114(4) 0.0555 1.0000 Uani . . . . . .
C22 C 0.1416(9) -0.0328(7) 0.0841(4) 0.0546 1.0000 Uani . . . . . .
C31 C -0.0784(9) 0.3553(8) 0.7807(4) 0.0666 1.0000 Uani . . . . . .
C32 C 0.1674(8) 0.0888(7) 0.8191(4) 0.0533 1.0000 Uani . . . . . .
C33 C 0.0934(8) 0.0012(8) 0.6956(4) 0.0537 1.0000 Uani . . . . . .
C34 C -0.1499(8) 0.2616(8) 0.6582(4) 0.0611 1.0000 Uani . . . . . .
N1 N 0.8336(6) 0.7933(5) 0.5687(3) 0.0467 1.0000 Uani . . . . . .
N2 N 0.6152(6) 0.9230(6) 0.6782(3) 0.0460 1.0000 Uani . . . . . .
N3 N -0.3735(6) 0.5321(6) 0.1563(3) 0.0504 1.0000 Uani . . . . . .
N4 N -0.3090(6) 0.6763(5) 0.0118(3) 0.0443 1.0000 Uani . . . . . .
C1 C 0.8650(8) 0.7426(9) 0.6538(4) 0.0752 1.0000 Uani . . . . . .
C2 C 0.7783(9) 0.8606(10) 0.6969(4) 0.0782 1.0000 Uani . . . . . .
C3 C -0.3098(11) 0.6377(10) 0.1549(4) 0.0845 1.0000 Uani . . . . . .
C4 C -0.2225(10) 0.6521(10) 0.0823(4) 0.0845 1.0000 Uani . . . . . .
C5 C 0.9181(9) 0.8811(9) 0.5316(5) 0.0753 1.0000 Uani . . . . . .
C6 C 0.8837(9) 0.6738(9) 0.5284(5) 0.0911 1.0000 Uani . . . . . .
C7 C 0.5419(11) 1.0694(9) 0.6916(5) 0.0922 1.0000 Uani . . . . . .
C8 C 0.5373(9) 0.8412(9) 0.7295(4) 0.0738 1.0000 Uani . . . . . .
C9 C -0.5155(9) 0.5681(9) 0.2045(5) 0.0861 1.0000 Uani . . . . . .
C10 C -0.2727(10) 0.3871(8) 0.1940(4) 0.0840 1.0000 Uani . . . . . .
C13 C -0.4226(10) 0.8189(8) -0.0091(6) 0.0997 1.0000 Uani . . . . . .
C14 C -0.1994(8) 0.6499(7) -0.0552(4) 0.0573 1.0000 Uani . . . . . .
H11 H 0.9709(8) 0.7074(9) 0.6617(4) 0.099(12) 1.0000 Uiso . . . . . .
H12 H 0.8318(8) 0.6682(9) 0.6737(4) 0.099(12) 1.0000 Uiso . . . . . .
H21 H 0.8157(9) 0.9326(10) 0.6794(4) 0.108(12) 1.0000 Uiso . . . . . .
H22 H 0.7905(9) 0.8271(10) 0.7523(4) 0.108(12) 1.0000 Uiso . . . . . .
H31 H -0.3910(11) 0.7279(10) 0.1565(4) 0.140(12) 1.0000 Uiso . . . . . .
H32 H -0.2479(11) 0.6088(10) 0.1993(4) 0.140(12) 1.0000 Uiso . . . . . .
H41 H -0.1344(10) 0.5655(10) 0.0843(4) 0.139(12) 1.0000 Uiso . . . . . .
H42 H -0.1930(10) 0.7285(10) 0.0781(4) 0.139(12) 1.0000 Uiso . . . . . .
H51 H 0.8966(9) 0.9144(9) 0.4770(5) 0.099(6) 1.0000 Uiso . . . . . .
H52 H 0.8874(9) 0.9600(9) 0.5565(5) 0.099(6) 1.0000 Uiso . . . . . .
H53 H 1.0242(9) 0.8256(9) 0.5377(5) 0.099(6) 1.0000 Uiso . . . . . .
H61 H 0.8636(9) 0.7088(9) 0.4738(5) 0.116(6) 1.0000 Uiso . . . . . .
H62 H 0.9896(9) 0.6179(9) 0.5351(5) 0.116(6) 1.0000 Uiso . . . . . .
H63 H 0.8294(9) 0.6167(9) 0.5507(5) 0.116(6) 1.0000 Uiso . . . . . .
H71 H 0.4373(11) 1.1079(9) 0.6797(5) 0.123(6) 1.0000 Uiso . . . . . .
H72 H 0.5515(11) 1.0698(9) 0.7451(5) 0.123(6) 1.0000 Uiso . . . . . .
H73 H 0.5889(11) 1.1254(9) 0.6581(5) 0.123(6) 1.0000 Uiso . . . . . .
H81 H 0.4334(9) 0.8810(9) 0.7161(4) 0.091(6) 1.0000 Uiso . . . . . .
H82 H 0.5442(9) 0.8436(9) 0.7830(4) 0.091(6) 1.0000 Uiso . . . . . .
H83 H 0.5843(9) 0.7453(9) 0.7228(4) 0.091(6) 1.0000 Uiso . . . . . .
H91 H -0.5569(9) 0.5006(9) 0.2059(5) 0.101(6) 1.0000 Uiso . . . . . .
H92 H -0.5862(9) 0.6605(9) 0.1817(5) 0.101(6) 1.0000 Uiso . . . . . .
H93 H -0.4953(9) 0.5667(9) 0.2567(5) 0.101(6) 1.0000 Uiso . . . . . .
H101 H -0.3188(10) 0.3243(8) 0.1929(4) 0.093(6) 1.0000 Uiso . . . . . .
H102 H -0.1779(10) 0.3585(8) 0.1659(4) 0.093(6) 1.0000 Uiso . . . . . .
H103 H -0.2568(10) 0.3843(8) 0.2472(4) 0.093(6) 1.0000 Uiso . . . . . .
H131 H -0.4739(10) 0.8272(8) -0.0543(6) 0.112(6) 1.0000 Uiso . . . . . .
H132 H -0.3759(10) 0.8843(8) -0.0205(6) 0.112(6) 1.0000 Uiso . . . . . .
H133 H -0.4935(10) 0.8394(8) 0.0338(6) 0.112(6) 1.0000 Uiso . . . . . .
H141 H -0.2526(8) 0.6658(7) -0.1012(4) 0.074(6) 1.0000 Uiso . . . . . .
H142 H -0.1255(8) 0.5543(7) -0.0446(4) 0.074(6) 1.0000 Uiso . . . . . .
H143 H -0.1503(8) 0.7131(7) -0.0634(4) 0.074(6) 1.0000 Uiso . . . . . .
H1 H 0.3695(5) 1.1313(5) 0.5740(2) 0.18(5) 0.5000 Uiso . . . . . .
H2 H 0.3255(5) 0.9973(5) 0.5772(2) 0.18(5) 0.5000 Uiso . . . . . .
H3 H -0.6294(6) 0.4850(5) 0.1001(3) 0.18(5) 0.5000 Uiso . . . . . .
H4 H -0.4836(6) 0.3361(5) 0.0926(3) 0.18(5) 0.5000 Uiso . . . . . .

loop_
_atom_site_aniso_label
_atom_site_aniso_U_11
_atom_site_aniso_U_22
_atom_site_aniso_U_33
_atom_site_aniso_U_23
_atom_site_aniso_U_13
_atom_site_aniso_U_12
Au1 0.0444(2) 0.0414(2) 0.0549(2) -0.01698(17) -0.01610(17) -0.01022(17)
Au2 0.0468(2) 0.0334(2) 0.0447(2) -0.00750(15) 0.00100(16) -0.01694(17)
Au3 0.04127(16) 0.04925(17) 0.04051(15) -0.00668(11) -0.00414(11) -0.01493(12)
Cu1 0.0419(4) 0.0492(5) 0.0357(4) -0.0091(3) -0.0089(3) -0.0109(4)
Cu2 0.0547(5) 0.0513(5) 0.0468(4) 0.0036(4) -0.0191(4) -0.0342(4)
O1 0.050(3) 0.087(4) 0.039(2) -0.014(2) -0.011(2) 0.005(3)
O2 0.089(4) 0.089(4) 0.054(3) 0.014(2) -0.029(3) -0.068(3)
N11 0.081(5) 0.100(6) 0.142(7) -0.076(5) 0.011(5) -0.046(5)
N12 0.072(5) 0.142(8) 0.076(5) -0.025(5) -0.013(4) -0.035(5)
N21 0.101(6) 0.043(4) 0.074(4) -0.017(3) -0.003(4) -0.018(4)
N22 0.075(5) 0.081(5) 0.083(5) -0.007(4) -0.021(4) -0.034(4)
N31 0.127(7) 0.069(5) 0.086(5) -0.024(4) -0.011(5) -0.022(5)
N32 0.056(4) 0.103(5) 0.063(4) -0.024(4) -0.018(3) -0.022(4)
N33 0.082(5) 0.066(5) 0.084(5) -0.021(4) -0.021(4) -0.015(4)
N34 0.068(5) 0.110(6) 0.074(5) -0.005(4) -0.026(4) -0.008(4)
C11 0.056(5) 0.068(5) 0.084(5) -0.035(4) -0.003(4) -0.025(4)
C12 0.068(6) 0.095(6) 0.054(5) -0.018(4) -0.004(4) -0.026(5)
C21 0.062(5) 0.049(4) 0.054(4) -0.012(3) 0.001(3) -0.021(4)
C22 0.062(5) 0.044(4) 0.059(4) -0.007(3) 0.005(4) -0.026(4)
C31 0.065(5) 0.060(5) 0.064(5) -0.017(4) -0.005(4) -0.013(4)
C32 0.047(4) 0.065(5) 0.051(4) -0.017(3) -0.001(3) -0.023(4)
C33 0.048(4) 0.062(5) 0.048(4) -0.007(4) -0.012(3) -0.018(4)
C34 0.047(4) 0.061(5) 0.059(4) -0.007(4) -0.012(4) -0.007(4)
N1 0.035(3) 0.052(3) 0.048(3) -0.006(3) -0.008(2) -0.013(3)
N2 0.048(3) 0.059(3) 0.033(3) -0.008(2) -0.006(2) -0.024(3)
N3 0.057(4) 0.050(3) 0.046(3) -0.005(3) -0.009(3) -0.024(3)
N4 0.053(3) 0.038(3) 0.051(3) -0.015(2) 0.001(3) -0.025(3)
C1 0.044(4) 0.099(6) 0.057(5) 0.009(4) -0.013(4) -0.014(4)
C2 0.063(5) 0.132(8) 0.047(4) -0.025(5) -0.012(4) -0.040(5)
C3 0.117(8) 0.125(8) 0.059(5) -0.030(5) 0.007(5) -0.092(7)
C4 0.109(7) 0.133(8) 0.065(5) -0.036(5) 0.003(5) -0.093(7)
C5 0.064(5) 0.092(6) 0.075(5) -0.008(5) 0.004(4) -0.042(5)
C6 0.054(5) 0.086(6) 0.121(8) -0.055(6) 0.001(5) -0.001(5)
C7 0.112(8) 0.082(6) 0.097(6) -0.054(5) -0.002(6) -0.034(6)
C8 0.074(6) 0.086(6) 0.055(4) -0.001(4) 0.004(4) -0.034(5)
C9 0.084(7) 0.085(6) 0.082(6) -0.012(5) 0.011(5) -0.033(5)
C10 0.094(7) 0.072(6) 0.060(5) -0.006(4) -0.035(4) -0.005(5)
C13 0.084(7) 0.035(5) 0.151(9) -0.011(5) 0.041(6) -0.014(4)
C14 0.056(5) 0.056(4) 0.063(4) -0.016(4) 0.010(4) -0.028(4)

loop_
_geom_bond_atom_site_label_1
_geom_bond_site_symmetry_1
_geom_bond_atom_site_label_2
_geom_bond_site_symmetry_2
_geom_bond_distance
_geom_bond_publ_flag
Au1 . C11 2_666 1.988(7) yes
Au1 . C12 2_666 1.984(9) yes
Au1 . C11 . 1.988(7) yes
Au1 . C12 . 1.984(9) yes
Au2 . C22 2_555 2.004(8) yes
Au2 . C21 2_555 2.001(7) yes
Au2 . C21 . 2.001(7) yes
Au2 . C22 . 2.004(8) yes
Au3 . C31 . 1.979(8) yes
Au3 . C32 . 1.981(7) yes
Au3 . C33 . 1.988(8) yes
Au3 . C34 . 1.976(7) yes
Cu1 . Cu1 2_676 2.9041(15) yes
Cu1 . O1 2_676 1.949(4) yes
Cu1 . O1 . 1.942(4) yes
Cu1 . N11 . 2.392(7) yes
Cu1 . N1 . 2.023(5) yes
Cu1 . N2 . 2.050(5) yes
Cu1 . C1 . 2.805(7) yes
Cu1 . C2 . 2.843(7) yes
Cu2 . Cu2 2_465 2.8928(15) yes
Cu2 . O2 2_465 1.950(4) yes
Cu2 . O2 . 1.925(4) yes
Cu2 . N21 . 2.560(6) yes
Cu2 . N3 . 2.046(5) yes
Cu2 . N4 . 2.009(5) yes
Cu2 . C3 . 2.862(7) yes
Cu2 . C4 . 2.785(7) yes
Cu2 . C13 . 2.835(7) yes
O1 . H1 . 1.00167(18) no
O1 . H2 . 0.99187(16) no
O2 . H3 . 1.00000(19) no
O2 . H4 . 1.0000(2) no
N11 . C11 . 1.125(8) yes
N12 . C12 . 1.152(10) yes
N21 . C21 . 1.130(8) yes
N22 . C22 . 1.129(9) yes
N31 . C31 . 1.147(9) yes
N32 . C32 . 1.152(8) yes
N33 . C33 . 1.137(8) yes
N34 . C34 . 1.132(9) yes
N1 . C1 . 1.478(8) yes
N1 . C5 . 1.479(8) yes
N1 . C6 . 1.463(8) yes
N2 . C2 . 1.480(8) yes
N2 . C7 . 1.468(9) yes
N2 . C8 . 1.466(8) yes
N3 . C3 . 1.483(9) yes
N3 . C9 . 1.475(9) yes
N3 . C10 . 1.468(8) yes
N4 . C4 . 1.485(9) yes
N4 . C13 . 1.434(9) yes
N4 . C14 . 1.473(7) yes
C1 . C2 . 1.492(10) yes
C1 . H12 . 0.95000(16) no
C1 . C2 . 1.492(10) yes
C1 . H11 . 0.9500(2) no
C2 . H22 . 0.95000(14) no
C2 . H21 . 0.94999(16) no
C3 . C4 . 1.448(10) yes
C3 . H32 . 0.95000(16) no
C3 . C4 . 1.448(10) yes
C3 . H31 . 0.9500(2) no
C4 . H42 . 0.95000(16) no
C4 . H41 . 0.9500(2) no
C5 . H52 . 0.95001(17) no
C5 . H53 . 0.9500(2) no
C5 . H51 . 0.95000(14) no
C6 . H62 . 0.9500(2) no
C6 . H63 . 0.95001(15) no
C6 . H61 . 0.95000(14) no
C7 . H72 . 0.95001(12) no
C7 . H73 . 0.95001(15) no
C7 . H71 . 0.9500(2) no
C8 . H82 . 0.95001(12) no
C8 . H83 . 0.9500(2) no
C8 . H81 . 0.9500(2) no
C9 . H92 . 0.9500(2) no
C9 . H93 . 0.95001(12) no
C9 . H91 . 0.95001(15) no
C10 . H102 . 0.95001(18) no
C10 . H103 . 0.95001(12) no
C10 . H101 . 0.95000(14) no
C13 . H132 . 0.95001(15) no
C13 . H133 . 0.95000(16) no
C13 . H131 . 0.95001(14) no
C14 . H142 . 0.9500(2) no
C14 . H143 . 0.95001(15) no
C14 . H141 . 0.95000(14) no
